data_7043810
loop_
_publ_author_name
'Waters, Jordan'
'Chen, Qien'
'Everitt, Thomas'
'Goicoechea, Jose M.'

_publ_section_title
;
 N-heterocyclic carbene adducts of the heavier group 15 tribromides.
 Normal to abnormal isomerism and bromide ion abstraction.
;
_journal_name_full 'Dalton Trans.'
_journal_paper_doi 10.1039/C7DT02431B
_journal_year 2017
_chemical_formula_moiety 'C27 H36 Bi Br3 N2, 2(C4 H8 O)'
_chemical_formula_sum 'C35 H52 Bi Br3 N2 O2'
_chemical_formula_weight 981.49
_chemical_name_systematic
;
 (aIPr)BiBr3*2THF
;
_space_group_crystal_system triclinic
_space_group_IT_number 2
_space_group_name_Hall '-P 1'
_space_group_name_H-M_alt 'P -1'
_symmetry_space_group_name_Hall '-P 1'
_symmetry_space_group_name_H-M 'P -1'
_atom_sites_solution_hydrogens geom
_audit_creation_method SHELXL-2013
_audit_update_record
;
2017-07-04 deposited with the CCDC.
2017-07-21 downloaded from the CCDC.
;
_cell_angle_alpha 98.77(3)
_cell_angle_beta 102.17(3)
_cell_angle_gamma 96.09(3)
_cell_formula_units_Z 2
_cell_length_a 11.105(2)
_cell_length_b 11.908(2)
_cell_length_c 15.263(3)
_cell_measurement_reflns_used 1368
_cell_measurement_temperature 150(2)
_cell_measurement_theta_max 40.80
_cell_measurement_theta_min 3.62
_cell_volume 1929.9(7)
_computing_cell_refinement
;
KappaCCD software "DENZO" (Otwinowski & Minor, 1996)
;
_computing_data_collection
;
KappaCCD software "Collect" (Nonius, 2000)
;
_computing_data_reduction
;
KappaCCD software "DENZO" (Otwinowski & Minor, 1996)
;
_computing_molecular_graphics 'WinGX (Farrugia, 2005)'
_computing_publication_material 'XCIF (Sheldrick, 2001)'
_computing_structure_refinement 'SHELXL-2013 (Sheldrick, 2013)'
_computing_structure_solution 'SHELXS-97 (Sheldrick, 1990)'
_diffrn_ambient_temperature 150(2)
_diffrn_measured_fraction_theta_full 0.958
_diffrn_measured_fraction_theta_max 0.988
_diffrn_measurement_device_type 'Nonius KappaCCD'
_diffrn_measurement_method 'omega scans'
_diffrn_radiation_monochromator graphite
_diffrn_radiation_source 'fine-focus sealed tube'
_diffrn_radiation_type MoK\a
_diffrn_radiation_wavelength 0.71073
_diffrn_reflns_av_R_equivalents 0.0357
_diffrn_reflns_av_unetI/netI 0.0418
_diffrn_reflns_Laue_measured_fraction_full 0.958
_diffrn_reflns_Laue_measured_fraction_max 0.988
_diffrn_reflns_limit_h_max 12
_diffrn_reflns_limit_h_min -13
_diffrn_reflns_limit_k_max 14
_diffrn_reflns_limit_k_min -14
_diffrn_reflns_limit_l_max 18
_diffrn_reflns_limit_l_min -18
_diffrn_reflns_number 31667
_diffrn_reflns_point_group_measured_fraction_full 0.958
_diffrn_reflns_point_group_measured_fraction_max 0.988
_diffrn_reflns_theta_full 25.242
_diffrn_reflns_theta_max 24.999
_diffrn_reflns_theta_min 5.121
_exptl_absorpt_coefficient_mu 7.705
_exptl_absorpt_correction_T_max 0.372
_exptl_absorpt_correction_T_min 0.228
_exptl_absorpt_correction_type multi-scan
_exptl_absorpt_process_details 'DENZO/SCALEPACK (Otwinowski & Minor, 1997)'
_exptl_crystal_colour colourless
_exptl_crystal_density_diffrn 1.689
_exptl_crystal_description block
_exptl_crystal_F_000 960
_exptl_crystal_size_max 0.240
_exptl_crystal_size_mid 0.180
_exptl_crystal_size_min 0.160
_refine_diff_density_max 1.504
_refine_diff_density_min -1.483
_refine_diff_density_rms 0.137
_refine_ls_extinction_method none
_refine_ls_goodness_of_fit_ref 1.048
_refine_ls_hydrogen_treatment constr
_refine_ls_matrix_type full
_refine_ls_number_parameters 426
_refine_ls_number_reflns 6703
_refine_ls_number_restraints 50
_refine_ls_restrained_S_all 1.052
_refine_ls_R_factor_all 0.0552
_refine_ls_R_factor_gt 0.0463
_refine_ls_shift/su_max 0.001
_refine_ls_shift/su_mean 0.000
_refine_ls_structure_factor_coef Fsqd
_refine_ls_weighting_details 'w=1/[\s^2^(Fo^2^)+(0.0751P)^2^+4.2580P] where P=(Fo^2^+2Fc^2^)/3'
_refine_ls_weighting_scheme calc
_refine_ls_wR_factor_gt 0.1209
_refine_ls_wR_factor_ref 0.1263
_reflns_Friedel_coverage 0.000
_reflns_number_gt 5830
_reflns_number_total 6703
_reflns_threshold_expression 'I > 2\s(I)'
_cod_data_source_file c7dt02431b2.cif
_cod_data_source_block 6
_cod_original_cell_volume 1929.7(7)
_cod_database_code 7043810
_shelx_space_group_comment
;
The symmetry employed for this shelxl refinement is uniquely defined
by the following loop, which should always be used as a source of
symmetry information in preference to the above space-group names.
They are only intended as comments.
;
_shelx_estimated_absorpt_t_min 0.259
_shelx_estimated_absorpt_t_max 0.372
_shelxl_version_number 2013-4

loop_
_space_group_symop_operation_xyz
'x, y, z'
'-x, -y, -z'

loop_
_atom_site_label
_atom_site_type_symbol
_atom_site_fract_x
_atom_site_fract_y
_atom_site_fract_z
_atom_site_U_iso_or_equiv
_atom_site_adp_type
_atom_site_occupancy
_atom_site_site_symmetry_order
_atom_site_calc_flag
_atom_site_refinement_flags_posn
_atom_site_refinement_flags_adp
_atom_site_refinement_flags_occupancy
_atom_site_disorder_assembly
_atom_site_disorder_group
Bi1 Bi 0.37359(2) 0.94996(2) 0.35560(2) 0.04778(12) Uani 1 1 d . . . . .
Br1 Br 0.17290(8) 0.78528(10) 0.29461(8) 0.0855(3) Uani 1 1 d . . . . .
Br2 Br 0.61630(7) 1.10177(5) 0.45204(5) 0.05190(19) Uani 1 1 d . . . . .
Br3 Br 0.36059(10) 1.02533(10) 0.19786(7) 0.0860(3) Uani 1 1 d . . . . .
C1 C 0.6328(6) 0.7051(5) 0.2859(5) 0.0443(15) Uani 1 1 d . . . . .
H1 H 0.6830 0.6692 0.2499 0.053 Uiso 1 1 calc R U . . .
C2 C 0.5394(6) 0.7528(5) 0.3968(4) 0.0377(13) Uani 1 1 d . . . . .
H2 H 0.5136 0.7544 0.4525 0.045 Uiso 1 1 calc R U . . .
C3 C 0.5015(6) 0.8167(5) 0.3321(4) 0.0391(13) Uani 1 1 d . . . . .
C4 C 0.6881(6) 0.6069(5) 0.4179(5) 0.0478(16) Uani 1 1 d . . . . .
C5 C 0.6371(7) 0.4896(5) 0.3956(5) 0.0538(19) Uani 1 1 d . . . . .
C6 C 0.7020(9) 0.4180(7) 0.4468(7) 0.069(2) Uani 1 1 d . . . . .
H6 H 0.6706 0.3386 0.4362 0.082 Uiso 1 1 calc R U . . .
C7 C 0.8088(9) 0.4585(7) 0.5114(8) 0.075(3) Uani 1 1 d . . . . .
H7 H 0.8510 0.4072 0.5444 0.090 Uiso 1 1 calc R U . . .
C8 C 0.8563(8) 0.5741(7) 0.5294(7) 0.069(2) Uani 1 1 d . . . . .
H8 H 0.9307 0.6010 0.5749 0.083 Uiso 1 1 calc R U . . .
C9 C 0.7967(7) 0.6523(6) 0.4818(6) 0.0578(19) Uani 1 1 d . . . . .
C10 C 0.5195(8) 0.4434(6) 0.3234(6) 0.061(2) Uani 1 1 d . . . . .
H10 H 0.4847 0.5093 0.2987 0.073 Uiso 1 1 calc R U . . .
C11 C 0.5482(13) 0.3618(9) 0.2452(8) 0.105(4) Uani 1 1 d . . . . .
H11A H 0.6172 0.3993 0.2244 0.158 Uiso 1 1 calc R U . . .
H11B H 0.4743 0.3420 0.1946 0.158 Uiso 1 1 calc R U . . .
H11C H 0.5714 0.2917 0.2664 0.158 Uiso 1 1 calc R U . . .
C12 C 0.4221(10) 0.3804(9) 0.3622(8) 0.089(3) Uani 1 1 d . . . . .
H12A H 0.4516 0.3111 0.3810 0.134 Uiso 1 1 calc R U . . .
H12B H 0.3440 0.3588 0.3156 0.134 Uiso 1 1 calc R U . . .
H12C H 0.4079 0.4307 0.4151 0.134 Uiso 1 1 calc R U . . .
C13 C 0.8490(7) 0.7786(6) 0.5037(7) 0.062(2) Uani 1 1 d . . . . .
H13 H 0.7954 0.8177 0.4601 0.075 Uiso 1 1 calc R U . . .
C14 C 0.9800(8) 0.7999(8) 0.4906(7) 0.075(2) Uani 1 1 d . . . . .
H14A H 1.0357 0.7649 0.5340 0.113 Uiso 1 1 calc R U . . .
H14B H 1.0077 0.8827 0.5011 0.113 Uiso 1 1 calc R U . . .
H14C H 0.9817 0.7658 0.4283 0.113 Uiso 1 1 calc R U . . .
C15 C 0.8432(9) 0.8330(7) 0.6000(8) 0.083(3) Uani 1 1 d . . . . .
H15A H 0.7576 0.8190 0.6071 0.125 Uiso 1 1 calc R U . . .
H15B H 0.8705 0.9159 0.6099 0.125 Uiso 1 1 calc R U . . .
H15C H 0.8980 0.7989 0.6446 0.125 Uiso 1 1 calc R U . . .
C16 C 0.5545(7) 0.8172(6) 0.1744(5) 0.0493(16) Uani 1 1 d . . . . .
C17 C 0.4610(10) 0.7562(10) 0.1013(6) 0.085(3) Uani 1 1 d . . . . .
C18 C 0.4641(12) 0.7822(12) 0.0146(6) 0.098(4) Uani 1 1 d . . . . .
H18 H 0.4039 0.7413 -0.0374 0.117 Uiso 1 1 calc R U . . .
C19 C 0.5509(13) 0.8643(12) 0.0041(7) 0.096(4) Uani 1 1 d . . . . .
H19 H 0.5520 0.8797 -0.0550 0.116 Uiso 1 1 calc R U . . .
C20 C 0.6367(10) 0.9250(8) 0.0775(7) 0.074(3) Uani 1 1 d . . . . .
H20 H 0.6956 0.9836 0.0685 0.089 Uiso 1 1 calc R U . . .
C21 C 0.6415(7) 0.9044(6) 0.1659(5) 0.0526(17) Uani 1 1 d . . . . .
C22 C 0.393(5) 0.636(4) 0.126(4) 0.085(12) Uani 0.39(7) 1 d . . P A 1
H22 H 0.4014 0.6425 0.1929 0.103 Uiso 0.39(7) 1 calc R U P A 1
C23 C 0.437(5) 0.525(3) 0.087(3) 0.088(12) Uani 0.39(7) 1 d . . P A 1
H23A H 0.3941 0.4599 0.1054 0.131 Uiso 0.39(7) 1 calc R U P A 1
H23B H 0.5268 0.5306 0.1098 0.131 Uiso 0.39(7) 1 calc R U P A 1
H23C H 0.4173 0.5152 0.0201 0.131 Uiso 0.39(7) 1 calc R U P A 1
C24 C 0.255(4) 0.640(4) 0.076(4) 0.099(14) Uani 0.39(7) 1 d . . P A 1
H24A H 0.2462 0.6244 0.0102 0.149 Uiso 0.39(7) 1 calc R U P A 1
H24B H 0.2322 0.7155 0.0948 0.149 Uiso 0.39(7) 1 calc R U P A 1
H24C H 0.1993 0.5810 0.0932 0.149 Uiso 0.39(7) 1 calc R U P A 1
C22A C 0.360(3) 0.680(4) 0.1084(14) 0.092(13) Uani 0.61(7) 1 d . . P A 2
H22A H 0.3600 0.6910 0.1747 0.110 Uiso 0.61(7) 1 calc R U P A 2
C23A C 0.373(5) 0.558(4) 0.081(2) 0.119(13) Uani 0.61(7) 1 d . . P A 2
H23D H 0.3703 0.5419 0.0159 0.179 Uiso 0.61(7) 1 calc R U P A 2
H23E H 0.3042 0.5091 0.0939 0.179 Uiso 0.61(7) 1 calc R U P A 2
H23F H 0.4523 0.5426 0.1158 0.179 Uiso 0.61(7) 1 calc R U P A 2
C24A C 0.226(3) 0.706(5) 0.0584(18) 0.131(16) Uani 0.61(7) 1 d . . P A 2
H24D H 0.2289 0.7889 0.0603 0.196 Uiso 0.61(7) 1 calc R U P A 2
H24E H 0.1633 0.6788 0.0895 0.196 Uiso 0.61(7) 1 calc R U P A 2
H24F H 0.2055 0.6663 -0.0051 0.196 Uiso 0.61(7) 1 calc R U P A 2
C25 C 0.7375(8) 0.9714(6) 0.2472(6) 0.059(2) Uani 1 1 d . . . . .
H25 H 0.7074 0.9601 0.3030 0.071 Uiso 1 1 calc R U . . .
C26 C 0.8638(9) 0.9259(8) 0.2548(8) 0.079(3) Uani 1 1 d . . . . .
H26A H 0.8512 0.8427 0.2524 0.118 Uiso 1 1 calc R U . . .
H26B H 0.9205 0.9630 0.3128 0.118 Uiso 1 1 calc R U . . .
H26C H 0.8999 0.9431 0.2042 0.118 Uiso 1 1 calc R U . . .
C27 C 0.7570(11) 1.1008(7) 0.2471(9) 0.094(4) Uani 1 1 d . . . . .
H27A H 0.7755 1.1142 0.1892 0.142 Uiso 1 1 calc R U . . .
H27B H 0.8266 1.1383 0.2975 0.142 Uiso 1 1 calc R U . . .
H27C H 0.6812 1.1328 0.2545 0.142 Uiso 1 1 calc R U . . .
N1 N 0.6222(5) 0.6848(4) 0.3673(4) 0.0375(11) Uani 1 1 d . . . . .
N2 N 0.5627(5) 0.7830(4) 0.2633(4) 0.0393(11) Uani 1 1 d . . . . .
O101 O 0.8155(9) 0.5608(8) 0.2136(8) 0.131(4) Uani 1 1 d D . . . .
C101 C 0.8969(16) 0.5069(15) 0.2758(12) 0.151(7) Uani 1 1 d D . . . .
H10A H 0.9456 0.5654 0.3279 0.182 Uiso 1 1 calc R U . . .
H10B H 0.8472 0.4498 0.2996 0.182 Uiso 1 1 calc R U . . .
C102 C 0.9756(19) 0.4539(19) 0.2311(13) 0.174(9) Uani 1 1 d D . . . .
H10C H 0.9460 0.3705 0.2127 0.209 Uiso 1 1 calc R U . . .
H10D H 1.0606 0.4652 0.2706 0.209 Uiso 1 1 calc R U . . .
C103 C 0.9753(11) 0.5068(13) 0.1516(9) 0.121(5) Uani 1 1 d D . . . .
H10E H 0.9550 0.4474 0.0957 0.145 Uiso 1 1 calc R U . . .
H10F H 1.0581 0.5504 0.1565 0.145 Uiso 1 1 calc R U . . .
C104 C 0.8788(12) 0.5856(11) 0.1481(8) 0.106(4) Uani 1 1 d D . . . .
H10G H 0.9182 0.6668 0.1624 0.127 Uiso 1 1 calc R U . . .
H10H H 0.8216 0.5710 0.0871 0.127 Uiso 1 1 calc R U . . .
O201 O -0.110(3) 0.746(3) -0.0191(19) 0.318(10) Uani 1 1 d D U . . .
C201 C -0.028(3) 0.858(3) 0.005(2) 0.326(12) Uani 1 1 d D U . . .
H20A H -0.0771 0.9225 0.0003 0.391 Uiso 1 1 calc R U . . .
H20B H 0.0241 0.8689 0.0677 0.391 Uiso 1 1 calc R U . . .
C202 C 0.046(2) 0.851(3) -0.060(2) 0.258(11) Uani 1 1 d D U . . .
H20C H 0.0952 0.7866 -0.0579 0.309 Uiso 1 1 calc R U . . .
H20D H 0.1002 0.9240 -0.0564 0.309 Uiso 1 1 calc R U . . .
C203 C -0.061(2) 0.830(3) -0.1336(19) 0.240(9) Uani 1 1 d D U . . .
H20E H -0.0390 0.7987 -0.1911 0.288 Uiso 1 1 calc R U . . .
H20F H -0.0963 0.9018 -0.1409 0.288 Uiso 1 1 calc R U . . .
C204 C -0.154(2) 0.745(2) -0.112(2) 0.231(9) Uani 1 1 d D U . . .
H20G H -0.2383 0.7681 -0.1248 0.277 Uiso 1 1 calc R U . . .
H20H H -0.1576 0.6675 -0.1482 0.277 Uiso 1 1 calc R U . . .

loop_
_atom_site_aniso_label
_atom_site_aniso_U_11
_atom_site_aniso_U_22
_atom_site_aniso_U_33
_atom_site_aniso_U_23
_atom_site_aniso_U_13
_atom_site_aniso_U_12
Bi1 0.05358(18) 0.04399(17) 0.0601(2) 0.01804(12) 0.03028(13) 0.02369(11)
Br1 0.0511(5) 0.1067(7) 0.0932(7) -0.0033(6) 0.0259(5) -0.0019(5)
Br2 0.0751(5) 0.0295(3) 0.0639(4) 0.0108(3) 0.0425(4) 0.0078(3)
Br3 0.1042(7) 0.1083(7) 0.0823(6) 0.0574(6) 0.0490(6) 0.0657(6)
C1 0.052(4) 0.033(3) 0.060(4) 0.011(3) 0.033(3) 0.014(3)
C2 0.046(3) 0.026(3) 0.051(4) 0.012(2) 0.024(3) 0.014(2)
C3 0.043(3) 0.033(3) 0.047(3) 0.009(3) 0.021(3) 0.009(2)
C4 0.051(4) 0.035(3) 0.075(5) 0.025(3) 0.035(4) 0.019(3)
C5 0.074(5) 0.029(3) 0.079(5) 0.019(3) 0.049(4) 0.021(3)
C6 0.094(6) 0.041(4) 0.096(6) 0.034(4) 0.053(6) 0.031(4)
C7 0.083(6) 0.056(5) 0.113(8) 0.049(5) 0.040(6) 0.037(4)
C8 0.055(4) 0.060(5) 0.104(7) 0.040(5) 0.018(4) 0.027(4)
C9 0.049(4) 0.049(4) 0.090(6) 0.031(4) 0.031(4) 0.019(3)
C10 0.095(6) 0.029(3) 0.070(5) 0.006(3) 0.045(5) 0.008(3)
C11 0.138(10) 0.072(6) 0.104(8) -0.027(6) 0.063(8) 0.000(6)
C12 0.093(7) 0.088(7) 0.100(7) 0.028(6) 0.050(6) 0.003(5)
C13 0.041(4) 0.048(4) 0.102(6) 0.028(4) 0.016(4) 0.010(3)
C14 0.064(5) 0.074(5) 0.097(7) 0.020(5) 0.039(5) 0.003(4)
C15 0.067(5) 0.046(4) 0.148(10) 0.015(5) 0.049(6) 0.011(4)
C16 0.055(4) 0.060(4) 0.046(4) 0.017(3) 0.026(3) 0.027(3)
C17 0.090(7) 0.111(8) 0.054(5) -0.003(5) 0.033(5) 0.006(6)
C18 0.107(8) 0.152(11) 0.040(5) 0.013(6) 0.019(5) 0.052(8)
C19 0.123(9) 0.146(10) 0.058(6) 0.051(7) 0.051(7) 0.080(8)
C20 0.103(7) 0.080(6) 0.075(6) 0.046(5) 0.059(6) 0.049(5)
C21 0.067(4) 0.050(4) 0.061(4) 0.026(3) 0.037(4) 0.032(3)
C22 0.11(3) 0.08(2) 0.07(2) 0.022(17) 0.02(2) 0.04(2)
C23 0.08(2) 0.059(17) 0.11(3) -0.016(15) 0.01(2) 0.006(15)
C24 0.09(2) 0.11(3) 0.08(3) -0.02(2) 0.002(18) 0.05(2)
C22A 0.079(17) 0.14(3) 0.029(9) -0.003(12) -0.004(9) -0.027(17)
C23A 0.13(3) 0.13(3) 0.092(17) 0.011(18) 0.02(2) 0.00(3)
C24A 0.070(15) 0.21(4) 0.085(15) 0.006(19) -0.015(11) 0.00(2)
C25 0.076(5) 0.044(4) 0.079(5) 0.029(4) 0.050(4) 0.016(3)
C26 0.071(5) 0.061(5) 0.116(8) 0.023(5) 0.039(5) 0.016(4)
C27 0.124(8) 0.047(4) 0.152(10) 0.042(5) 0.098(8) 0.024(5)
N1 0.047(3) 0.024(2) 0.052(3) 0.014(2) 0.027(2) 0.013(2)
N2 0.047(3) 0.034(2) 0.044(3) 0.008(2) 0.023(2) 0.009(2)
O101 0.143(7) 0.118(6) 0.196(10) 0.070(6) 0.123(8) 0.079(6)
C101 0.166(14) 0.182(15) 0.182(16) 0.098(13) 0.114(13) 0.121(13)
C102 0.185(17) 0.27(2) 0.145(14) 0.094(15) 0.105(14) 0.147(17)
C103 0.086(8) 0.161(13) 0.108(10) -0.019(9) 0.040(7) 0.015(8)
C104 0.109(9) 0.110(9) 0.090(8) -0.024(7) 0.034(7) 0.011(7)
O201 0.28(2) 0.42(2) 0.29(2) 0.10(2) 0.134(17) 0.003(17)
C201 0.22(2) 0.45(3) 0.31(2) 0.05(2) 0.142(17) -0.02(2)
C202 0.190(17) 0.31(2) 0.29(3) 0.04(2) 0.112(15) 0.024(17)
C203 0.162(16) 0.30(2) 0.31(2) 0.12(2) 0.104(16) 0.051(16)
C204 0.152(14) 0.26(2) 0.32(2) 0.14(2) 0.070(17) 0.075(12)

loop_
_atom_type_symbol
_atom_type_description
_atom_type_scat_dispersion_real
_atom_type_scat_dispersion_imag
_atom_type_scat_source
C C 0.0033 0.0016 'International Tables Vol C Tables 4.2.6.8 and 6.1.1.4'
H H 0.0000 0.0000 'International Tables Vol C Tables 4.2.6.8 and 6.1.1.4'
N N 0.0061 0.0033 'International Tables Vol C Tables 4.2.6.8 and 6.1.1.4'
O O 0.0106 0.0060 'International Tables Vol C Tables 4.2.6.8 and 6.1.1.4'
Br Br -0.2901 2.4595 'International Tables Vol C Tables 4.2.6.8 and 6.1.1.4'
Bi Bi -4.1077 10.2566 'International Tables Vol C Tables 4.2.6.8 and 6.1.1.4'

loop_
_geom_angle_atom_site_label_1
_geom_angle_atom_site_label_2
_geom_angle_atom_site_label_3
_geom_angle
_geom_angle_site_symmetry_3
C3 Bi1 Br3 97.05(16) .
C3 Bi1 Br1 90.21(16) .
Br3 Bi1 Br1 96.09(5) .
C3 Bi1 Br2 83.07(16) .
Br3 Bi1 Br2 94.70(4) .
Br1 Bi1 Br2 167.92(3) .
C3 Bi1 Br2 89.99(16) 2_676
Br3 Bi1 Br2 171.84(3) 2_676
Br1 Bi1 Br2 87.97(4) 2_676
Br2 Bi1 Br2 82.03(3) 2_676
Bi1 Br2 Bi1 97.97(3) 2_676
N2 C1 N1 108.8(5) .
N2 C1 H1 125.6 .
N1 C1 H1 125.6 .
C3 C2 N1 108.1(5) .
C3 C2 H2 125.9 .
N1 C2 H2 125.9 .
C2 C3 N2 104.6(5) .
C2 C3 Bi1 120.4(4) .
N2 C3 Bi1 134.8(4) .
C9 C4 C5 125.1(6) .
C9 C4 N1 117.9(6) .
C5 C4 N1 117.0(7) .
C6 C5 C4 115.2(8) .
C6 C5 C10 121.6(7) .
C4 C5 C10 123.2(6) .
C7 C6 C5 122.1(8) .
C7 C6 H6 119.0 .
C5 C6 H6 118.9 .
C6 C7 C8 120.4(8) .
C6 C7 H7 119.8 .
C8 C7 H7 119.8 .
C7 C8 C9 121.4(9) .
C7 C8 H8 119.3 .
C9 C8 H8 119.3 .
C4 C9 C8 115.8(7) .
C4 C9 C13 123.7(6) .
C8 C9 C13 120.5(8) .
C5 C10 C12 111.5(7) .
C5 C10 C11 110.3(8) .
C12 C10 C11 109.3(7) .
C5 C10 H10 108.6 .
C12 C10 H10 108.6 .
C11 C10 H10 108.6 .
C10 C11 H11A 109.5 .
C10 C11 H11B 109.5 .
H11A C11 H11B 109.5 .
C10 C11 H11C 109.5 .
H11A C11 H11C 109.5 .
H11B C11 H11C 109.5 .
C10 C12 H12A 109.5 .
C10 C12 H12B 109.5 .
H12A C12 H12B 109.5 .
C10 C12 H12C 109.5 .
H12A C12 H12C 109.5 .
H12B C12 H12C 109.5 .
C14 C13 C9 112.3(7) .
C14 C13 C15 110.5(7) .
C9 C13 C15 111.6(7) .
C14 C13 H13 107.4 .
C9 C13 H13 107.4 .
C15 C13 H13 107.4 .
C13 C14 H14A 109.5 .
C13 C14 H14B 109.5 .
H14A C14 H14B 109.5 .
C13 C14 H14C 109.5 .
H14A C14 H14C 109.5 .
H14B C14 H14C 109.5 .
C13 C15 H15A 109.5 .
C13 C15 H15B 109.5 .
H15A C15 H15B 109.5 .
C13 C15 H15C 109.5 .
H15A C15 H15C 109.5 .
H15B C15 H15C 109.5 .
C21 C16 C17 123.4(7) .
C21 C16 N2 118.9(7) .
C17 C16 N2 117.7(7) .
C16 C17 C22A 125.5(12) .
C16 C17 C18 116.4(10) .
C22A C17 C18 117.9(14) .
C16 C17 C22 112(2) .
C18 C17 C22 128(2) .
C19 C18 C17 121.2(11) .
C19 C18 H18 119.4 .
C17 C18 H18 119.4 .
C18 C19 C20 120.4(9) .
C18 C19 H19 119.8 .
C20 C19 H19 119.8 .
C19 C20 C21 122.3(9) .
C19 C20 H20 118.8 .
C21 C20 H20 118.8 .
C16 C21 C20 116.1(8) .
C16 C21 C25 121.7(6) .
C20 C21 C25 122.2(7) .
C23 C22 C24 110(3) .
C23 C22 C17 115(3) .
C24 C22 C17 99(3) .
C23 C22 H22 110.7 .
C24 C22 H22 110.7 .
C17 C22 H22 110.7 .
C22 C23 H23A 109.5 .
C22 C23 H23B 109.5 .
H23A C23 H23B 109.5 .
C22 C23 H23C 109.5 .
H23A C23 H23C 109.5 .
H23B C23 H23C 109.5 .
C22 C24 H24A 109.5 .
C22 C24 H24B 109.5 .
H24A C24 H24B 109.5 .
C22 C24 H24C 109.5 .
H24A C24 H24C 109.5 .
H24B C24 H24C 109.5 .
C17 C22A C23A 113(2) .
C17 C22A C24A 115(3) .
C23A C22A C24A 111(2) .
C17 C22A H22A 105.8 .
C23A C22A H22A 105.8 .
C24A C22A H22A 105.8 .
C22A C23A H23D 109.5 .
C22A C23A H23E 109.5 .
H23D C23A H23E 109.5 .
C22A C23A H23F 109.5 .
H23D C23A H23F 109.5 .
H23E C23A H23F 109.5 .
C22A C24A H24D 109.5 .
C22A C24A H24E 109.5 .
H24D C24A H24E 109.5 .
C22A C24A H24F 109.5 .
H24D C24A H24F 109.5 .
H24E C24A H24F 109.5 .
C21 C25 C27 113.4(8) .
C21 C25 C26 111.3(7) .
C27 C25 C26 109.3(7) .
C21 C25 H25 107.5 .
C27 C25 H25 107.5 .
C26 C25 H25 107.5 .
C25 C26 H26A 109.5 .
C25 C26 H26B 109.5 .
H26A C26 H26B 109.5 .
C25 C26 H26C 109.5 .
H26A C26 H26C 109.5 .
H26B C26 H26C 109.5 .
C25 C27 H27A 109.5 .
C25 C27 H27B 109.5 .
H27A C27 H27B 109.5 .
C25 C27 H27C 109.5 .
H27A C27 H27C 109.5 .
H27B C27 H27C 109.5 .
C1 N1 C2 108.2(5) .
C1 N1 C4 126.0(5) .
C2 N1 C4 125.8(5) .
C1 N2 C3 110.3(5) .
C1 N2 C16 119.4(5) .
C3 N2 C16 130.2(5) .
C104 O101 C101 106.6(9) .
C102 C101 O101 109.3(12) .
C102 C101 H10A 109.8 .
O101 C101 H10A 109.8 .
C102 C101 H10B 109.8 .
O101 C101 H10B 109.8 .
H10A C101 H10B 108.3 .
C101 C102 C103 105.8(12) .
C101 C102 H10C 110.6 .
C103 C102 H10C 110.6 .
C101 C102 H10D 110.6 .
C103 C102 H10D 110.6 .
H10C C102 H10D 108.7 .
C102 C103 C104 107.1(10) .
C102 C103 H10E 110.3 .
C104 C103 H10E 110.3 .
C102 C103 H10F 110.3 .
C104 C103 H10F 110.3 .
H10E C103 H10F 108.6 .
O101 C104 C103 104.9(11) .
O101 C104 H10G 110.8 .
C103 C104 H10G 110.8 .
O101 C104 H10H 110.8 .
C103 C104 H10H 110.8 .
H10G C104 H10H 108.8 .
C204 O201 C201 98.9(18) .
C202 C201 O201 104(2) .
C202 C201 H20A 111.0 .
O201 C201 H20A 111.0 .
C202 C201 H20B 111.0 .
O201 C201 H20B 111.0 .
H20A C201 H20B 109.0 .
C201 C202 C203 91.8(18) .
C201 C202 H20C 113.3 .
C203 C202 H20C 113.3 .
C201 C202 H20D 113.3 .
C203 C202 H20D 113.3 .
H20C C202 H20D 110.7 .
C202 C203 C204 107.5(18) .
C202 C203 H20E 110.2 .
C204 C203 H20E 110.2 .
C202 C203 H20F 110.2 .
C204 C203 H20F 110.2 .
H20E C203 H20F 108.5 .
O201 C204 C203 103.7(17) .
O201 C204 H20G 111.0 .
C203 C204 H20G 111.0 .
O201 C204 H20H 111.0 .
C203 C204 H20H 111.0 .
H20G C204 H20H 109.0 .

loop_
_geom_bond_atom_site_label_1
_geom_bond_atom_site_label_2
_geom_bond_distance
_geom_bond_site_symmetry_2
Bi1 C3 2.277(6) .
Bi1 Br3 2.6763(11) .
Bi1 Br1 2.7055(14) .
Bi1 Br2 3.0299(15) .
Bi1 Br2 3.0723(10) 2_676
Br2 Bi1 3.0723(10) 2_676
C1 N2 1.312(8) .
C1 N1 1.329(8) .
C1 H1 0.9500 .
C2 C3 1.362(9) .
C2 N1 1.387(7) .
C2 H2 0.9500 .
C3 N2 1.399(7) .
C4 C9 1.379(11) .
C4 C5 1.412(9) .
C4 N1 1.455(8) .
C5 C6 1.397(11) .
C5 C10 1.509(12) .
C6 C7 1.361(14) .
C6 H6 0.9500 .
C7 C8 1.385(12) .
C7 H7 0.9500 .
C8 C9 1.402(10) .
C8 H8 0.9500 .
C9 C13 1.513(10) .
C10 C12 1.523(11) .
C10 C11 1.531(11) .
C10 H10 1.0000 .
C11 H11A 0.9800 .
C11 H11B 0.9800 .
C11 H11C 0.9800 .
C12 H12A 0.9800 .
C12 H12B 0.9800 .
C12 H12C 0.9800 .
C13 C14 1.511(10) .
C13 C15 1.530(14) .
C13 H13 1.0000 .
C14 H14A 0.9800 .
C14 H14B 0.9800 .
C14 H14C 0.9800 .
C15 H15A 0.9800 .
C15 H15B 0.9800 .
C15 H15C 0.9800 .
C16 C21 1.382(10) .
C16 C17 1.398(13) .
C16 N2 1.463(8) .
C17 C22A 1.40(3) .
C17 C18 1.411(14) .
C17 C22 1.68(5) .
C18 C19 1.351(17) .
C18 H18 0.9500 .
C19 C20 1.357(16) .
C19 H19 0.9500 .
C20 C21 1.399(11) .
C20 H20 0.9500 .
C21 C25 1.507(12) .
C22 C23 1.53(5) .
C22 C24 1.57(5) .
C22 H22 1.0000 .
C23 H23A 0.9800 .
C23 H23B 0.9800 .
C23 H23C 0.9800 .
C24 H24A 0.9800 .
C24 H24B 0.9800 .
C24 H24C 0.9800 .
C22A C23A 1.48(4) .
C22A C24A 1.60(3) .
C22A H22A 1.0000 .
C23A H23D 0.9800 .
C23A H23E 0.9800 .
C23A H23F 0.9800 .
C24A H24D 0.9800 .
C24A H24E 0.9800 .
C24A H24F 0.9800 .
C25 C27 1.533(10) .
C25 C26 1.545(11) .
C25 H25 1.0000 .
C26 H26A 0.9800 .
C26 H26B 0.9800 .
C26 H26C 0.9800 .
C27 H27A 0.9800 .
C27 H27B 0.9800 .
C27 H27C 0.9800 .
O101 C104 1.387(13) .
O101 C101 1.441(16) .
C101 C102 1.365(16) .
C101 H10A 0.9900 .
C101 H10B 0.9900 .
C102 C103 1.449(19) .
C102 H10C 0.9900 .
C102 H10D 0.9900 .
C103 C104 1.495(16) .
C103 H10E 0.9900 .
C103 H10F 0.9900 .
C104 H10G 0.9900 .
C104 H10H 0.9900 .
O201 C204 1.40(2) .
O201 C201 1.48(2) .
C201 C202 1.41(2) .
C201 H20A 0.9900 .
C201 H20B 0.9900 .
C202 C203 1.43(2) .
C202 H20C 0.9900 .
C202 H20D 0.9900 .
C203 C204 1.49(2) .
C203 H20E 0.9900 .
C203 H20F 0.9900 .
C204 H20G 0.9900 .
C204 H20H 0.9900 .
